data_1534402
loop_
_publ_author_name
'Garnier, P.'
'Gavarri, J.R.'
'Moreau, J.'

_publ_section_title
;
 Analyse de Rietveld de la structure de Pb(1-x) Ti(x) O(1+x) par
 diffraction des neutrons
;
_journal_name_full 'Materials Research Bulletin'
_journal_page_first 979
_journal_page_last 986
_journal_volume 25
_journal_year 1990
_chemical_formula_sum 'O1.063 Pb0.937 Ti0.063'
_chemical_name_systematic 'Pb.937 Ti.063 O1.063'
_space_group_IT_number 129
_symmetry_space_group_name_Hall 'P 4ab 2ab -1ab'
_symmetry_space_group_name_H-M 'P 4/n m m :1'
_cell_angle_alpha 90
_cell_angle_beta 90
_cell_angle_gamma 90
_cell_formula_units_Z 2
_cell_length_a 3.9658
_cell_length_b 3.9658
_cell_length_c 4.9771
_cell_volume 78.278
_citation_journal_id_ASTM MRBUAC
_cod_data_source_file Garnier_MRBUAC_1990_1793.cif
_cod_data_source_block O1.063Pb0.937Ti0.063
_cod_original_cell_volume 78.27769
_cod_original_sg_symbol_Hall '-P 4a 2a (x-1/4,y+1/4,z)'
_cod_database_code 1534402

loop_
_symmetry_equiv_pos_as_xyz
x,y,z
-y+1/2,x+1/2,z
-x,-y,z
y+1/2,-x+1/2,z
x+1/2,-y+1/2,-z
y,x,-z
-x+1/2,y+1/2,-z
-y,-x,-z
-x+1/2,-y+1/2,-z
y,-x,-z
x+1/2,y+1/2,-z
-y,x,-z
-x,y,z
-y+1/2,-x+1/2,z
x,-y,z
y+1/2,x+1/2,z

loop_
_atom_site_label
_atom_site_type_symbol
_atom_site_fract_x
_atom_site_fract_y
_atom_site_fract_z
_atom_site_occupancy
_atom_site_U_iso_or_equiv
Pb1 Pb+2 0 0.5 0.2393 0.937 0.0
Ti1 Ti+4 0 0.5 0.138 0.063 0.0
O2 O-2 0 0.5 0.485 0.063 0.0
O1 O-2 0 0 0 1 0.0
